data_2205706
loop_
_publ_author_name
'Min Hong'
'Handong Yin'
'Daqi Wang'
'Zhongjun Gao'

_publ_section_title
;
 Bis(4-fluorobenzyl)tin(IV) ester of pyruvic acid salicylhydrazone
;
_journal_issue 5
_journal_name_full 'Acta Crystallographica Section E'
_journal_page_first m801
_journal_page_last m803
_journal_paper_doi 10.1107/S1600536805009694
_journal_volume 61
_journal_year 2005
_chemical_formula_iupac '[Sn2 (C7 H6 F)4 (C10 H8 N2 O4)2 (C2 H6 O)2]'
_chemical_formula_moiety '2[C26 H26 F2 N2 O5 Sn]'
_chemical_formula_sum 'C52 H52 F4 N4 O10 Sn2'
_chemical_formula_weight 1206.36
_chemical_name_systematic
;bis[\m-salicylaldehyde
(1-carboxylatoethylidene)hydrazonato(2-)]bis[ethanolbis(4-fluorobenzyl)tin(IV)]
;
_space_group_IT_number 14
_symmetry_cell_setting monoclinic
_symmetry_space_group_name_Hall '-P 2yn'
_symmetry_space_group_name_H-M 'P 1 21/n 1'
_atom_sites_solution_hydrogens geom
_atom_sites_solution_primary direct
_atom_sites_solution_secondary difmap
_audit_creation_method SHELXL-97
_cell_angle_alpha 90.00
_cell_angle_beta 92.578(2)
_cell_angle_gamma 90.00
_cell_formula_units_Z 2
_cell_length_a 11.063(2)
_cell_length_b 18.313(3)
_cell_length_c 12.615(2)
_cell_measurement_reflns_used 5043
_cell_measurement_temperature 298(2)
_cell_measurement_theta_max 26.928
_cell_measurement_theta_min 2.396
_cell_volume 2553.2(7)
_computing_cell_refinement SMART
_computing_data_collection 'SMART (Siemens, 1996)'
_computing_data_reduction 'SAINT (Siemens, 1996)'
_computing_molecular_graphics 'SHELXTL (Sheldrick, 1997b)'
_computing_publication_material SHELXTL
_computing_structure_refinement 'SHELXL97 (Sheldrick, 1997a)'
_computing_structure_solution 'SHELXS97 (Sheldrick, 1997a)'
_diffrn_ambient_temperature 298(2)
_diffrn_measured_fraction_theta_full 1.000
_diffrn_measured_fraction_theta_max 1.000
_diffrn_measurement_device_type 'Siemens SMART CCD area-detector'
_diffrn_measurement_method '\f and \w'
_diffrn_radiation_monochromator graphite
_diffrn_radiation_source 'fine-focus sealed tube'
_diffrn_radiation_type MoK\a
_diffrn_radiation_wavelength 0.71073
_diffrn_reflns_av_R_equivalents 0.0314
_diffrn_reflns_av_sigmaI/netI 0.0375
_diffrn_reflns_limit_h_max 13
_diffrn_reflns_limit_h_min -6
_diffrn_reflns_limit_k_max 21
_diffrn_reflns_limit_k_min -21
_diffrn_reflns_limit_l_max 15
_diffrn_reflns_limit_l_min -15
_diffrn_reflns_number 13036
_diffrn_reflns_theta_full 25.02
_diffrn_reflns_theta_max 25.02
_diffrn_reflns_theta_min 1.96
_exptl_absorpt_coefficient_mu 1.054
_exptl_absorpt_correction_T_max 0.721
_exptl_absorpt_correction_T_min 0.676
_exptl_absorpt_correction_type multi-scan
_exptl_absorpt_process_details '(SADABS; Sheldrick, 1996)'
_exptl_crystal_colour colorless
_exptl_crystal_density_diffrn 1.569
_exptl_crystal_density_method 'not measured'
_exptl_crystal_description block
_exptl_crystal_F_000 1216
_exptl_crystal_size_max 0.38
_exptl_crystal_size_mid 0.35
_exptl_crystal_size_min 0.31
_refine_diff_density_max 0.539
_refine_diff_density_min -0.420
_refine_ls_extinction_method none
_refine_ls_goodness_of_fit_ref 1.000
_refine_ls_hydrogen_treatment mixed
_refine_ls_matrix_type full
_refine_ls_number_parameters 329
_refine_ls_number_reflns 4506
_refine_ls_number_restraints 1
_refine_ls_restrained_S_all 1.000
_refine_ls_R_factor_all 0.0475
_refine_ls_R_factor_gt 0.0288
_refine_ls_shift/su_max 0.000
_refine_ls_shift/su_mean 0.000
_refine_ls_structure_factor_coef Fsqd
_refine_ls_weighting_details 'calc w = 1/[\s^2^(Fo^2^)+(0.0422P)^2^+0.5048P] where P = (Fo^2^+2Fc^2^)/3'
_refine_ls_weighting_scheme calc
_refine_ls_wR_factor_gt 0.0677
_refine_ls_wR_factor_ref 0.0799
_reflns_number_gt 3421
_reflns_number_total 4506
_reflns_threshold_expression I>2\s(I)
_cod_data_source_file fl6151.cif
_cod_data_source_block I
_cod_depositor_comments
;
The following automatic conversions were performed:
'_symmetry_cell_setting' value 'Monoclinic' changed to 'monoclinic'
according to '/home/saulius/struct/CIF-dictionaries/cif_core.dic'
dictionary named 'cif_core.dic' version 2.4.1 from 2010-06-29.

Automatic conversion script
Id: cif_fix_enum 1527 2010-12-29 10:47:43Z saulius 

The following automatic conversions were performed:

'_symmetry_cell_setting' value 'Monoclinic' changed to 'monoclinic'
according to /home/saulius/struct/CIF-dictionaries/cif_core.dic
dictionary named 'cif_core.dic' version 2.4.1 from 2010-06-29.

Automatic conversion script
Id: cif_fix_values 1715 2011-07-08 13:25:40Z adriana 
;
_cod_original_cell_volume 2553.2(8)
_cod_original_sg_symbol_H-M 'P 21/n'
_cod_database_code 2205706
_cod_database_fobs_code 2205706

loop_
_symmetry_equiv_pos_as_xyz
'x, y, z'
'-x+1/2, y+1/2, -z+1/2'
'-x, -y, -z'
'x-1/2, -y-1/2, z-1/2'

loop_
_atom_site_label
_atom_site_fract_x
_atom_site_fract_y
_atom_site_fract_z
_atom_site_U_iso_or_equiv
_atom_site_adp_type
_atom_site_calc_flag
_atom_site_refinement_flags
_atom_site_occupancy
_atom_site_type_symbol
Sn1 0.42128(2) 0.104071(12) -0.038593(17) 0.03607(9) Uani d . 1 Sn
F1 0.6116(3) 0.41626(14) 0.1754(2) 0.1005(10) Uani d . 1 F
F2 -0.1055(4) 0.1082(2) 0.2109(4) 0.1632(18) Uani d . 1 F
N1 0.3789(2) 0.14960(14) 0.1214(2) 0.0382(7) Uani d . 1 N
N2 0.3338(3) 0.21916(14) 0.1241(2) 0.0428(7) Uani d . 1 N
O1 0.4732(2) 0.02020(11) 0.09834(16) 0.0391(5) Uani d . 1 O
O2 0.4843(3) 0.00509(13) 0.27392(18) 0.0580(7) Uani d . 1 O
O3 0.3340(2) 0.20964(12) -0.05877(17) 0.0416(6) Uani d . 1 O
O4 0.2924(3) 0.34451(16) 0.2079(2) 0.0754(9) Uani d . 1 O
H4 0.3098 0.3010 0.2075 0.113 Uiso calc R 1 H
O5 0.4174(3) 0.12091(14) -0.22872(19) 0.0498(6) Uani d D 1 O
C1 0.4569(3) 0.04038(18) 0.1938(3) 0.0400(8) Uani d . 1 C
C2 0.4031(3) 0.11518(18) 0.2082(3) 0.0418(8) Uani d . 1 C
C3 0.3835(5) 0.1446(2) 0.3153(3) 0.0704(13) Uani d . 1 C
H3A 0.3489 0.1926 0.3091 0.106 Uiso calc R 1 H
H3B 0.4595 0.1473 0.3550 0.106 Uiso calc R 1 H
H3C 0.3294 0.1132 0.3514 0.106 Uiso calc R 1 H
C4 0.3172(3) 0.24572(18) 0.0263(3) 0.0399(8) Uani d . 1 C
C5 0.2791(3) 0.32303(18) 0.0182(3) 0.0437(8) Uani d . 1 C
C6 0.2721(4) 0.3681(2) 0.1071(4) 0.0556(10) Uani d . 1 C
C7 0.2418(4) 0.4412(2) 0.0932(4) 0.0724(13) Uani d . 1 C
H7 0.2361 0.4714 0.1520 0.087 Uiso calc R 1 H
C8 0.2204(5) 0.4688(2) -0.0062(5) 0.0820(15) Uani d . 1 C
H8 0.1998 0.5177 -0.0144 0.098 Uiso calc R 1 H
C9 0.2286(4) 0.4257(2) -0.0942(4) 0.0724(13) Uani d . 1 C
H9 0.2142 0.4451 -0.1617 0.087 Uiso calc R 1 H
C10 0.2586(4) 0.3533(2) -0.0815(3) 0.0541(10) Uani d . 1 C
H10 0.2653 0.3240 -0.1411 0.065 Uiso calc R 1 H
C11 0.6044(3) 0.14559(17) -0.0328(3) 0.0422(8) Uani d . 1 C
H11A 0.6569 0.1112 0.0054 0.051 Uiso calc R 1 H
H11B 0.6319 0.1497 -0.1045 0.051 Uiso calc R 1 H
C12 0.6141(3) 0.21865(18) 0.0201(3) 0.0400(8) Uani d . 1 C
C13 0.5891(3) 0.28282(19) -0.0339(3) 0.0511(9) Uani d . 1 C
H13 0.5730 0.2813 -0.1068 0.061 Uiso calc R 1 H
C14 0.5877(4) 0.3489(2) 0.0176(4) 0.0631(12) Uani d . 1 C
H14 0.5688 0.3915 -0.0196 0.076 Uiso calc R 1 H
C15 0.6144(4) 0.3508(2) 0.1247(4) 0.0650(12) Uani d . 1 C
C16 0.6446(4) 0.2901(2) 0.1808(3) 0.0644(11) Uani d . 1 C
H16 0.6653 0.2929 0.2529 0.077 Uiso calc R 1 H
C17 0.6439(3) 0.2236(2) 0.1286(3) 0.0527(10) Uani d . 1 C
H17 0.6637 0.1814 0.1666 0.063 Uiso calc R 1 H
C18 0.2570(3) 0.04476(18) -0.0730(3) 0.0427(8) Uani d . 1 C
H18A 0.2269 0.0568 -0.1443 0.051 Uiso calc R 1 H
H18B 0.2745 -0.0071 -0.0711 0.051 Uiso calc R 1 H
C19 0.1605(3) 0.06108(18) 0.0033(3) 0.0438(9) Uani d . 1 C
C20 0.1518(4) 0.0220(2) 0.0962(3) 0.0608(11) Uani d . 1 C
H20 0.2064 -0.0155 0.1117 0.073 Uiso calc R 1 H
C21 0.0627(5) 0.0377(3) 0.1668(4) 0.0846(15) Uani d . 1 C
H21 0.0571 0.0113 0.2294 0.102 Uiso calc R 1 H
C22 -0.0161(5) 0.0926(3) 0.1422(5) 0.0931(19) Uani d . 1 C
C23 -0.0128(5) 0.1315(3) 0.0524(6) 0.0951(19) Uani d . 1 C
H23 -0.0691 0.1681 0.0371 0.114 Uiso calc R 1 H
C24 0.0771(4) 0.1154(2) -0.0168(4) 0.0691(13) Uani d . 1 C
H24 0.0811 0.1424 -0.0791 0.083 Uiso calc R 1 H
C25 0.4654(4) 0.1798(2) -0.2890(3) 0.0519(10) Uani d . 1 C
H25A 0.5508 0.1856 -0.2701 0.062 Uiso calc R 1 H
H25B 0.4247 0.2249 -0.2715 0.062 Uiso calc R 1 H
C26 0.4492(4) 0.1659(2) -0.4062(3) 0.0571(10) Uani d . 1 C
H26A 0.4820 0.2060 -0.4445 0.086 Uiso calc R 1 H
H26B 0.3646 0.1610 -0.4252 0.086 Uiso calc R 1 H
H26C 0.4906 0.1218 -0.4238 0.086 Uiso calc R 1 H
H1 0.440(4) 0.0813(15) -0.255(3) 0.083(16) Uiso d D 1 H

loop_
_atom_site_aniso_label
_atom_site_aniso_U_11
_atom_site_aniso_U_22
_atom_site_aniso_U_33
_atom_site_aniso_U_12
_atom_site_aniso_U_13
_atom_site_aniso_U_23
Sn1 0.03965(15) 0.03705(14) 0.03161(14) -0.00010(11) 0.00268(10) -0.00146(10)
F1 0.110(2) 0.0674(16) 0.124(2) -0.0068(16) 0.000(2) -0.0499(17)
F2 0.128(3) 0.169(4) 0.202(4) -0.026(2) 0.117(3) -0.072(3)
N1 0.0418(17) 0.0388(16) 0.0342(16) 0.0002(13) 0.0050(13) -0.0031(12)
N2 0.0489(18) 0.0400(16) 0.0400(16) 0.0052(14) 0.0064(14) -0.0025(13)
O1 0.0493(14) 0.0412(12) 0.0273(12) 0.0031(11) 0.0058(11) -0.0020(10)
O2 0.095(2) 0.0497(15) 0.0299(13) 0.0100(15) 0.0040(14) 0.0044(11)
O3 0.0487(14) 0.0404(13) 0.0357(13) 0.0048(11) 0.0029(11) -0.0018(10)
O4 0.101(2) 0.0654(19) 0.0600(19) 0.0194(17) 0.0134(18) -0.0151(15)
O5 0.0660(18) 0.0480(16) 0.0357(13) 0.0040(14) 0.0061(13) 0.0005(12)
C1 0.043(2) 0.0419(19) 0.0347(19) -0.0070(16) 0.0031(16) -0.0010(16)
C2 0.047(2) 0.044(2) 0.0353(19) -0.0013(16) 0.0069(16) -0.0001(16)
C3 0.114(4) 0.061(3) 0.037(2) 0.019(3) 0.012(2) -0.0006(19)
C4 0.0316(18) 0.0401(19) 0.048(2) 0.0012(15) 0.0037(16) 0.0002(16)
C5 0.0341(19) 0.0405(19) 0.057(2) 0.0048(16) 0.0055(17) -0.0025(17)
C6 0.047(2) 0.050(2) 0.071(3) 0.0053(19) 0.013(2) -0.008(2)
C7 0.077(3) 0.053(3) 0.089(3) 0.012(2) 0.021(3) -0.013(2)
C8 0.082(4) 0.046(2) 0.120(4) 0.021(2) 0.019(3) 0.006(3)
C9 0.086(3) 0.050(2) 0.082(3) 0.014(2) 0.008(3) 0.013(2)
C10 0.057(2) 0.046(2) 0.059(2) 0.0099(19) 0.002(2) 0.0031(19)
C11 0.040(2) 0.0412(19) 0.045(2) -0.0006(16) 0.0053(17) 0.0014(16)
C12 0.0336(18) 0.045(2) 0.042(2) -0.0053(16) 0.0037(16) -0.0014(16)
C13 0.051(2) 0.047(2) 0.055(2) -0.0092(18) -0.0029(19) 0.0003(18)
C14 0.049(2) 0.054(3) 0.086(3) -0.004(2) -0.008(2) -0.005(2)
C15 0.056(3) 0.052(3) 0.086(3) -0.007(2) 0.003(2) -0.026(2)
C16 0.065(3) 0.071(3) 0.057(3) -0.012(2) 0.000(2) -0.020(2)
C17 0.049(2) 0.061(2) 0.048(2) -0.009(2) -0.0026(19) -0.0006(19)
C18 0.044(2) 0.0438(19) 0.0406(19) -0.0014(16) 0.0001(17) -0.0027(16)
C19 0.041(2) 0.042(2) 0.049(2) -0.0089(17) 0.0024(17) -0.0037(17)
C20 0.051(2) 0.073(3) 0.058(3) -0.012(2) 0.007(2) 0.004(2)
C21 0.076(4) 0.108(4) 0.071(3) -0.034(3) 0.021(3) -0.005(3)
C22 0.073(4) 0.093(4) 0.117(5) -0.024(3) 0.053(4) -0.046(4)
C23 0.062(3) 0.058(3) 0.168(6) 0.001(2) 0.041(4) -0.021(4)
C24 0.058(3) 0.048(2) 0.102(4) 0.004(2) 0.017(3) 0.006(2)
C25 0.065(3) 0.050(2) 0.040(2) -0.0012(19) 0.0031(19) 0.0066(17)
C26 0.068(3) 0.067(3) 0.037(2) 0.007(2) 0.009(2) 0.0026(18)

loop_
_atom_type_symbol
_atom_type_description
_atom_type_scat_dispersion_real
_atom_type_scat_dispersion_imag
_atom_type_scat_source
C C 0.0033 0.0016 'International Tables Vol C Tables 4.2.6.8 and 6.1.1.4'
H H 0.0000 0.0000 'International Tables Vol C Tables 4.2.6.8 and 6.1.1.4'
N N 0.0061 0.0033 'International Tables Vol C Tables 4.2.6.8 and 6.1.1.4'
O O 0.0106 0.0060 'International Tables Vol C Tables 4.2.6.8 and 6.1.1.4'
Sn Sn -0.6537 1.4246 'International Tables Vol C Tables 4.2.6.8 and 6.1.1.4'
F F 0.0171 0.0103 'International Tables Vol C Tables 4.2.6.8 and 6.1.1.4'

loop_
_geom_angle_atom_site_label_1
_geom_angle_atom_site_label_2
_geom_angle_atom_site_label_3
_geom_angle_site_symmetry_3
_geom_angle
_geom_angle_publ_flag
C18 Sn1 C11 . 165.71(13) y
C18 Sn1 O3 . 93.38(11) y
C11 Sn1 O3 . 95.85(11) ?
C18 Sn1 N1 . 99.22(12) y
C11 Sn1 N1 . 94.15(12) ?
O3 Sn1 N1 . 70.49(9) y
C18 Sn1 O1 . 89.69(11) y
C11 Sn1 O1 . 90.43(11) ?
O3 Sn1 O1 . 139.18(8) y
N1 Sn1 O1 . 68.85(8) ?
C18 Sn1 O5 . 83.48(11) ?
C11 Sn1 O5 . 87.91(11) y
O3 Sn1 O5 . 77.40(8) ?
N1 Sn1 O5 . 147.87(9) y
O1 Sn1 O5 . 143.27(8) y
C18 Sn1 O1 3_655 83.62(10) y
C11 Sn1 O1 3_655 83.61(10) ?
O3 Sn1 O1 3_655 156.91(7) y
N1 Sn1 O1 3_655 132.60(8) ?
O1 Sn1 O1 3_655 63.85(8) y
O5 Sn1 O1 3_655 79.51(8) ?
C2 N1 N2 . 119.9(3) ?
C2 N1 Sn1 . 122.7(2) ?
N2 N1 Sn1 . 117.21(19) ?
C4 N2 N1 . 110.7(3) ?
C1 O1 Sn1 . 117.4(2) ?
C4 O3 Sn1 . 116.2(2) ?
C6 O4 H4 . 109.5 ?
C25 O5 Sn1 . 129.1(2) ?
C25 O5 H1 . 109(3) ?
Sn1 O5 H1 . 107(3) ?
O2 C1 O1 . 125.7(3) ?
O2 C1 C2 . 117.7(3) ?
O1 C1 C2 . 116.6(3) ?
N1 C2 C3 . 124.6(3) ?
N1 C2 C1 . 114.4(3) ?
C3 C2 C1 . 121.1(3) ?
C2 C3 H3A . 109.5 ?
C2 C3 H3B . 109.5 ?
H3A C3 H3B . 109.5 ?
C2 C3 H3C . 109.5 ?
H3A C3 H3C . 109.5 ?
H3B C3 H3C . 109.5 ?
O3 C4 N2 . 124.7(3) ?
O3 C4 C5 . 119.2(3) ?
N2 C4 C5 . 116.2(3) ?
C10 C5 C6 . 118.7(3) ?
C10 C5 C4 . 118.7(3) ?
C6 C5 C4 . 122.4(3) ?
O4 C6 C7 . 117.1(4) ?
O4 C6 C5 . 123.6(3) ?
C7 C6 C5 . 119.3(4) ?
C8 C7 C6 . 120.3(4) ?
C8 C7 H7 . 119.9 ?
C6 C7 H7 . 119.9 ?
C7 C8 C9 . 121.2(4) ?
C7 C8 H8 . 119.4 ?
C9 C8 H8 . 119.4 ?
C8 C9 C10 . 119.1(4) ?
C8 C9 H9 . 120.5 ?
C10 C9 H9 . 120.5 ?
C9 C10 C5 . 121.4(4) ?
C9 C10 H10 . 119.3 ?
C5 C10 H10 . 119.3 ?
C12 C11 Sn1 . 112.2(2) ?
C12 C11 H11A . 109.2 ?
Sn1 C11 H11A . 109.2 ?
C12 C11 H11B . 109.2 ?
Sn1 C11 H11B . 109.2 ?
H11A C11 H11B . 107.9 ?
C13 C12 C17 . 117.5(3) ?
C13 C12 C11 . 122.1(3) ?
C17 C12 C11 . 120.3(3) ?
C14 C13 C12 . 121.5(4) ?
C14 C13 H13 . 119.2 ?
C12 C13 H13 . 119.2 ?
C15 C14 C13 . 118.9(4) ?
C15 C14 H14 . 120.6 ?
C13 C14 H14 . 120.6 ?
C16 C15 F1 . 119.3(4) ?
C16 C15 C14 . 122.1(4) ?
F1 C15 C14 . 118.6(4) ?
C15 C16 C17 . 118.6(4) ?
C15 C16 H16 . 120.7 ?
C17 C16 H16 . 120.7 ?
C16 C17 C12 . 121.3(4) ?
C16 C17 H17 . 119.4 ?
C12 C17 H17 . 119.4 ?
C19 C18 Sn1 . 113.0(2) ?
C19 C18 H18A . 109.0 ?
Sn1 C18 H18A . 109.0 ?
C19 C18 H18B . 109.0 ?
Sn1 C18 H18B . 109.0 ?
H18A C18 H18B . 107.8 ?
C24 C19 C20 . 117.4(4) ?
C24 C19 C18 . 121.2(4) ?
C20 C19 C18 . 121.4(3) ?
C19 C20 C21 . 121.1(4) ?
C19 C20 H20 . 119.5 ?
C21 C20 H20 . 119.5 ?
C22 C21 C20 . 118.3(5) ?
C22 C21 H21 . 120.9 ?
C20 C21 H21 . 120.9 ?
C23 C22 C21 . 123.1(5) ?
C23 C22 F2 . 118.1(6) ?
C21 C22 F2 . 118.8(6) ?
C22 C23 C24 . 117.9(5) ?
C22 C23 H23 . 121.0 ?
C24 C23 H23 . 121.0 ?
C19 C24 C23 . 122.2(5) ?
C19 C24 H24 . 118.9 ?
C23 C24 H24 . 118.9 ?
O5 C25 C26 . 111.2(3) ?
O5 C25 H25A . 109.4 ?
C26 C25 H25A . 109.4 ?
O5 C25 H25B . 109.4 ?
C26 C25 H25B . 109.4 ?
H25A C25 H25B . 108.0 ?
C25 C26 H26A . 109.5 ?
C25 C26 H26B . 109.5 ?
H26A C26 H26B . 109.5 ?
C25 C26 H26C . 109.5 ?
H26A C26 H26C . 109.5 ?
H26B C26 H26C . 109.5 ?

loop_
_geom_bond_atom_site_label_1
_geom_bond_atom_site_label_2
_geom_bond_site_symmetry_2
_geom_bond_distance
_geom_bond_publ_flag
Sn1 C18 . 2.145(3) ?
Sn1 C11 . 2.162(3) ?
Sn1 O3 . 2.171(2) y
Sn1 N1 . 2.253(3) y
Sn1 O1 . 2.363(2) y
Sn1 O5 . 2.417(2) y
Sn1 O1 3_655 2.681(2) y
F1 C15 . 1.359(4) ?
F2 C22 . 1.374(6) ?
N1 C2 . 1.281(4) y
N1 N2 . 1.369(4) y
N2 C4 . 1.331(4) y
O1 C1 . 1.281(4) y
O2 C1 . 1.226(4) y
O3 C4 . 1.281(4) y
O4 C6 . 1.353(5) y
O4 H4 . 0.8200 ?
O5 C25 . 1.436(4) ?
O5 H1 . 0.839(19) ?
C1 C2 . 1.508(5) ?
C2 C3 . 1.480(5) ?
C3 H3A . 0.9600 ?
C3 H3B . 0.9600 ?
C3 H3C . 0.9600 ?
C4 C5 . 1.479(4) ?
C5 C10 . 1.383(5) ?
C5 C6 . 1.397(5) ?
C6 C7 . 1.389(6) ?
C7 C8 . 1.363(6) ?
C7 H7 . 0.9300 ?
C8 C9 . 1.369(6) ?
C8 H8 . 0.9300 ?
C9 C10 . 1.374(5) ?
C9 H9 . 0.9300 ?
C10 H10 . 0.9300 ?
C11 C12 . 1.497(4) ?
C11 H11A . 0.9700 ?
C11 H11B . 0.9700 ?
C12 C13 . 1.380(5) ?
C12 C17 . 1.396(5) ?
C13 C14 . 1.373(5) ?
C13 H13 . 0.9300 ?
C14 C15 . 1.370(6) ?
C14 H14 . 0.9300 ?
C15 C16 . 1.353(6) ?
C16 C17 . 1.383(5) ?
C16 H16 . 0.9300 ?
C17 H17 . 0.9300 ?
C18 C19 . 1.499(5) ?
C18 H18A . 0.9700 ?
C18 H18B . 0.9700 ?
C19 C24 . 1.374(5) ?
C19 C20 . 1.381(5) ?
C20 C21 . 1.388(6) ?
C20 H20 . 0.9300 ?
C21 C22 . 1.358(7) ?
C21 H21 . 0.9300 ?
C22 C23 . 1.339(8) ?
C23 C24 . 1.384(7) ?
C23 H23 . 0.9300 ?
C24 H24 . 0.9300 ?
C25 C26 . 1.503(5) ?
C25 H25A . 0.9700 ?
C25 H25B . 0.9700 ?
C26 H26A . 0.9600 ?
C26 H26B . 0.9600 ?
C26 H26C . 0.9600 ?

loop_
_geom_hbond_atom_site_label_D
_geom_hbond_atom_site_label_H
_geom_hbond_atom_site_label_A
_geom_hbond_site_symmetry_A
_geom_hbond_distance_DH
_geom_hbond_distance_HA
_geom_hbond_distance_DA
_geom_hbond_angle_DHA
O4 H4 N2 . 0.82 1.86 2.577(4) 146
O5 H1 O2 3_655 0.839(19) 1.81(2) 2.625(4) 163(4)
